data_6000724
loop_
_publ_author_name
'Audebrand, N.'
'Auffredic, J. P.'
'Louer, D.'

_publ_section_title
;
 Structure of Ag2Ce(H2O)(NO3)(5) and its thermal decomposition studied by
 temperature-dependent X-ray powder diffraction
;
_journal_name_full 'Journal of Solid State Chemistry'
_journal_page_first 361
_journal_page_last 371
_journal_paper_doi 10.1006/jssc.1997.7475
_journal_volume 132
_journal_year 1997
_chemical_formula_sum 'Ag2 Ce H2 N5 O16'
_space_group_name_H-M_alt 'P 1 2/c 1'
_cell_angle_alpha 90.000
_cell_angle_beta 90.450
_cell_angle_gamma 90.000
_cell_length_a 21.4720
_cell_length_b 8.0270
_cell_length_c 15.4130
_cell_volume 2656.44
_cod_database_code 6000724

loop_
_atom_site_label
_atom_site_fract_x
_atom_site_fract_y
_atom_site_fract_z
? ? ? ?
